data_7201297
loop_
_publ_author_name
'Cui, Feng-Yun'
'Huang, Kun-Lin'
'Xu, Yan-Qing'
'Han, Zhan-Gang'
'Liu, Xi'
'Chi, Ying-Nan'
'Hu, Chang-Wen'

_publ_section_title
;
 Structural variability of Cd(II) and Co(II) mixed-ligand coordination
 polymers: effect of ligand isomerism and metal-to-ligand ratio
;
_journal_issue 12
_journal_name_full CrystEngComm
_journal_page_first 2757
_journal_paper_doi 10.1039/b907606a
_journal_volume 11
_journal_year 2009
_chemical_formula_sum 'C58 H59 Cd4 N15 O21'
_chemical_formula_weight 1751.85
_chemical_name_systematic
;
?
;
_space_group_IT_number 2
_symmetry_cell_setting triclinic
_symmetry_space_group_name_Hall '-P 1'
_symmetry_space_group_name_H-M 'P -1'
_atom_sites_solution_hydrogens geom
_atom_sites_solution_primary direct
_atom_sites_solution_secondary difmap
_audit_creation_method SHELXL-97
_cell_angle_alpha 66.5560(10)
_cell_angle_beta 76.340(2)
_cell_angle_gamma 70.059(2)
_cell_formula_units_Z 2
_cell_length_a 11.8776(10)
_cell_length_b 16.398(2)
_cell_length_c 18.445(2)
_cell_measurement_reflns_used 7265
_cell_measurement_temperature 298(2)
_cell_measurement_theta_max 28.30
_cell_measurement_theta_min 2.32
_cell_volume 3077.2(6)
_computing_cell_refinement 'Bruker SMART'
_computing_data_collection 'Bruker SMART'
_computing_data_reduction 'Bruker SAINT'
_computing_molecular_graphics 'Bruker SHELXTL'
_computing_publication_material 'Bruker SHELXTL'
_computing_structure_refinement 'SHELXL-97 (Sheldrick, 1997)'
_computing_structure_solution 'SHELXS-97 (Sheldrick, 1990)'
_diffrn_ambient_temperature 298(2)
_diffrn_measured_fraction_theta_full 0.982
_diffrn_measured_fraction_theta_max 0.982
_diffrn_measurement_device_type 'CCD area detector'
_diffrn_measurement_method 'phi and omega scans'
_diffrn_radiation_monochromator graphite
_diffrn_radiation_source 'fine-focus sealed tube'
_diffrn_radiation_type MoK\a
_diffrn_radiation_wavelength 0.71073
_diffrn_reflns_av_R_equivalents 0.0200
_diffrn_reflns_av_sigmaI/netI 0.0413
_diffrn_reflns_limit_h_max 14
_diffrn_reflns_limit_h_min -7
_diffrn_reflns_limit_k_max 19
_diffrn_reflns_limit_k_min -18
_diffrn_reflns_limit_l_max 21
_diffrn_reflns_limit_l_min -21
_diffrn_reflns_number 16069
_diffrn_reflns_theta_full 25.01
_diffrn_reflns_theta_max 25.01
_diffrn_reflns_theta_min 1.41
_exptl_absorpt_coefficient_mu 1.456
_exptl_absorpt_correction_T_max 0.7034
_exptl_absorpt_correction_T_min 0.5936
_exptl_absorpt_correction_type multi-scan
_exptl_absorpt_process_details sadabs
_exptl_crystal_colour yellow
_exptl_crystal_density_diffrn 1.891
_exptl_crystal_density_method 'not measured'
_exptl_crystal_description sheet
_exptl_crystal_F_000 1744
_exptl_crystal_size_max 0.40
_exptl_crystal_size_mid 0.30
_exptl_crystal_size_min 0.26
_refine_diff_density_max 1.006
_refine_diff_density_min -0.794
_refine_diff_density_rms 0.100
_refine_ls_extinction_method none
_refine_ls_goodness_of_fit_ref 1.016
_refine_ls_hydrogen_treatment constr
_refine_ls_matrix_type full
_refine_ls_number_parameters 893
_refine_ls_number_reflns 10650
_refine_ls_number_restraints 2
_refine_ls_restrained_S_all 1.016
_refine_ls_R_factor_all 0.0568
_refine_ls_R_factor_gt 0.0336
_refine_ls_shift/su_max 0.002
_refine_ls_shift/su_mean 0.000
_refine_ls_structure_factor_coef Fsqd
_refine_ls_weighting_details 'calc w=1/[\s^2^(Fo^2^)+(0.0388P)^2^+6.5967P] where P=(Fo^2^+2Fc^2^)/3'
_refine_ls_weighting_scheme calc
_refine_ls_wR_factor_gt 0.0775
_refine_ls_wR_factor_ref 0.0962
_reflns_number_gt 7688
_reflns_number_total 10650
_reflns_threshold_expression >2sigma(I)
_cod_data_source_file b907606a.txt
_cod_data_source_block compound2
_cod_depositor_comments
;
The following automatic conversions were performed:
'_symmetry_cell_setting' value 'Triclinic' changed to 'triclinic'
according to '/home/saulius/struct/CIF-dictionaries/cif_core.dic'
dictionary named 'cif_core.dic' version 2.4.1 from 2010-06-29.

Automatic conversion script
Id: cif_fix_enum 1527 2010-12-29 10:47:43Z saulius 
;
_cod_original_sg_symbol_H-M P-1
_cod_database_code 7201297

loop_
_symmetry_equiv_pos_as_xyz
'x, y, z'
'-x, -y, -z'

loop_
_atom_site_label
_atom_site_type_symbol
_atom_site_fract_x
_atom_site_fract_y
_atom_site_fract_z
_atom_site_U_iso_or_equiv
_atom_site_adp_type
_atom_site_occupancy
_atom_site_symmetry_multiplicity
_atom_site_calc_flag
_atom_site_refinement_flags
_atom_site_disorder_assembly
_atom_site_disorder_group
Cd1 Cd 0.63272(3) 1.09357(2) 0.60854(2) 0.02537(10) Uani 1 1 d . . .
Cd2 Cd 0.87662(3) 0.85883(2) 0.75563(2) 0.02654(10) Uani 1 1 d . A .
Cd3 Cd 0.92545(3) 0.77975(2) 1.13323(2) 0.02544(10) Uani 1 1 d . . .
Cd4 Cd 1.16605(3) 0.55453(2) 1.28284(2) 0.02754(10) Uani 1 1 d . . .
N1 N 0.6704(4) 1.1485(3) 0.4690(2) 0.0268(9) Uani 1 1 d . . .
N2 N 0.6292(4) 1.1731(3) 0.3389(2) 0.0310(10) Uani 1 1 d . . .
N3 N 0.5286(4) 1.0923(3) 0.4520(3) 0.0475(13) Uani 1 1 d . . .
H3A H 0.4894 1.0854 0.4222 0.057 Uiso 1 1 calc R . .
H3B H 0.5143 1.0693 0.5029 0.057 Uiso 1 1 calc R . .
N4 N 0.7834(3) 1.1690(3) 0.5682(2) 0.0248(9) Uani 1 1 d . . .
N5 N 0.8132(5) 1.3023(4) 0.1845(3) 0.0586(15) Uani 1 1 d . . .
N6 N 0.9514(4) 0.8752(3) 0.8571(2) 0.0354(11) Uani 1 1 d . . .
N7 N 0.9730(4) 0.8437(3) 0.9920(2) 0.0348(11) Uani 1 1 d . . .
N9 N 1.0096(3) 0.9469(3) 0.6983(2) 0.0250(9) Uani 1 1 d . . .
N10 N 1.0733(4) 0.8546(3) 1.1043(2) 0.0253(9) Uani 1 1 d . . .
N11 N 1.2486(4) 0.5585(3) 1.3855(2) 0.0270(9) Uani 1 1 d . . .
N12 N 1.2576(4) 0.5275(3) 1.5222(2) 0.0332(10) Uani 1 1 d . . .
N13 N 1.1352(4) 0.4720(3) 1.4863(3) 0.0481(13) Uani 1 1 d . . .
H13A H 1.1128 0.4469 1.5360 0.058 Uiso 1 1 calc R . .
H13B H 1.1059 0.4658 1.4510 0.058 Uiso 1 1 calc R . .
N14 N 1.3105(4) 0.6346(3) 1.2287(2) 0.0304(10) Uani 1 1 d . . .
N15 N 1.4729(4) 0.6218(3) 1.5454(3) 0.0424(12) Uani 1 1 d . . .
O1 O 0.6221(3) 0.9508(2) 0.6172(2) 0.0366(9) Uani 1 1 d . . .
O2 O 0.8130(3) 0.9262(2) 0.6264(2) 0.0334(8) Uani 1 1 d . . .
O3 O 0.7270(4) 0.5755(2) 0.7434(2) 0.0493(10) Uani 1 1 d . . .
O4 O 0.8325(4) 0.6197(3) 0.6280(3) 0.0582(12) Uani 1 1 d . A .
O5 O 0.5738(3) 0.8722(3) 1.3999(3) 0.0545(11) Uani 1 1 d . . .
O6 O 0.5282(3) 0.7851(3) 1.3540(2) 0.0434(9) Uani 1 1 d . . .
O7 O 0.9647(3) 0.7203(2) 1.26298(19) 0.0335(8) Uani 1 1 d . . .
O8 O 0.9738(3) 0.5763(3) 1.3414(2) 0.0454(10) Uani 1 1 d . . .
O9 O 0.6766(3) 1.0259(2) 0.74008(19) 0.0306(8) Uani 1 1 d . . .
O10 O 0.6846(3) 0.8796(2) 0.8110(2) 0.0387(9) Uani 1 1 d . . .
O11 O 0.2749(3) 1.1765(3) 0.8755(2) 0.0422(9) Uani 1 1 d . . .
O12 O 0.2408(3) 1.0852(3) 0.8286(2) 0.0380(9) Uani 1 1 d . . .
O13 O 0.9616(3) 0.7279(2) 0.7287(2) 0.0417(9) Uani 1 1 d . . .
O14 O 0.8869(4) 0.6889(3) 0.8540(2) 0.0498(10) Uani 1 1 d . . .
O15 O 0.9043(3) 0.3793(2) 0.8439(2) 0.0392(9) Uani 1 1 d . . .
O16 O 1.0790(4) 0.3545(3) 0.8801(3) 0.0509(11) Uani 1 1 d . . .
O17 O 0.4112(7) 0.4657(7) 0.1070(5) 0.186(4) Uani 1 1 d . . .
H17A H 0.3797 0.4606 0.1545 0.223 Uiso 1 1 d R . .
H17B H 0.4631 0.4957 0.0941 0.223 Uiso 1 1 d R . .
O18 O 0.8048(8) 0.5922(5) 0.0286(5) 0.161(3) Uani 1 1 d . . .
H18A H 0.8266 0.6186 -0.0203 0.194 Uiso 1 1 d R . .
H18B H 0.8374 0.6068 0.0563 0.194 Uiso 1 1 d R . .
O19 O 0.4075(8) 0.4427(7) -0.0275(6) 0.199(4) Uani 1 1 d . . .
H19A H 0.4067 0.4510 0.0153 0.238 Uiso 1 1 d R . .
H19B H 0.3414 0.4325 -0.0262 0.238 Uiso 1 1 d R . .
O20 O 0.5742(12) 0.8905(8) 0.9926(6) 0.255(6) Uani 1 1 d . . .
H20A H 0.6186 0.8684 1.0298 0.306 Uiso 1 1 d R . .
H20B H 0.5794 0.8475 0.9763 0.306 Uiso 1 1 d R . .
O21 O 0.5778(7) 0.7509(6) 0.9294(4) 0.165(4) Uani 1 1 d . . .
H21A H 0.6292 0.7736 0.8931 0.197 Uiso 1 1 d R . .
H21B H 0.6058 0.6924 0.9476 0.197 Uiso 1 1 d R . .
C1 C 0.6112(5) 1.1386(3) 0.4194(3) 0.0316(12) Uani 1 1 d . . .
C2 C 0.7126(4) 1.2184(3) 0.3068(3) 0.0286(11) Uani 1 1 d . . .
C3 C 0.7795(4) 1.2307(3) 0.3525(3) 0.0279(11) Uani 1 1 d . . .
H3 H 0.8386 1.2618 0.3287 0.033 Uiso 1 1 calc R . .
C4 C 0.7549(4) 1.1949(3) 0.4347(3) 0.0236(10) Uani 1 1 d . . .
C5 C 0.8164(4) 1.2063(3) 0.4900(3) 0.0231(10) Uani 1 1 d . . .
C6 C 0.9033(4) 1.2541(3) 0.4624(3) 0.0299(11) Uani 1 1 d . . .
H6 H 0.9268 1.2781 0.4081 0.036 Uiso 1 1 calc R . .
C7 C 0.9549(5) 1.2660(4) 0.5161(3) 0.0340(12) Uani 1 1 d . . .
H7 H 1.0132 1.2980 0.4985 0.041 Uiso 1 1 calc R . .
C8 C 0.9182(5) 1.2295(4) 0.5963(3) 0.0350(12) Uani 1 1 d . . .
H8 H 0.9499 1.2376 0.6337 0.042 Uiso 1 1 calc R . .
C9 C 0.8339(4) 1.1808(3) 0.6199(3) 0.0306(12) Uani 1 1 d . . .
H9 H 0.8109 1.1550 0.6740 0.037 Uiso 1 1 calc R . .
C10 C 0.7295(5) 1.2568(4) 0.2182(3) 0.0358(13) Uani 1 1 d . . .
C11 C 0.6598(5) 1.2476(4) 0.1731(3) 0.0470(15) Uani 1 1 d . . .
H11 H 0.6015 1.2159 0.1979 0.056 Uiso 1 1 calc R . .
C12 C 0.6770(6) 1.2855(5) 0.0917(4) 0.0615(19) Uani 1 1 d . . .
H12 H 0.6308 1.2796 0.0608 0.074 Uiso 1 1 calc R . .
C13 C 0.7629(6) 1.3320(5) 0.0567(4) 0.0615(19) Uani 1 1 d . . .
H13 H 0.7769 1.3580 0.0016 0.074 Uiso 1 1 calc R . .
C14 C 0.8278(7) 1.3391(6) 0.1053(4) 0.076(2) Uani 1 1 d . . .
H14 H 0.8855 1.3715 0.0816 0.091 Uiso 1 1 calc R . .
C16 C 1.0596(4) 0.8868(3) 0.9669(3) 0.0247(10) Uani 1 1 d . A .
C17 C 1.0930(4) 0.9275(3) 0.8863(3) 0.0279(11) Uani 1 1 d . . .
H17 H 1.1514 0.9593 0.8690 0.033 Uiso 1 1 calc R A .
C18 C 1.0374(4) 0.9197(3) 0.8325(3) 0.0245(10) Uani 1 1 d . A .
C19 C 1.2106(5) 0.9303(4) 1.0085(3) 0.0426(14) Uani 1 1 d . . .
H19 H 1.2427 0.9527 0.9557 0.051 Uiso 1 1 calc R A .
C20 C 1.0687(4) 0.9600(3) 0.7446(3) 0.0240(10) Uani 1 1 d . A .
C21 C 1.1576(5) 1.0061(3) 0.7127(3) 0.0312(12) Uani 1 1 d . . .
H21 H 1.1974 1.0145 0.7458 0.037 Uiso 1 1 calc R A .
C22 C 1.1862(5) 1.0392(4) 0.6310(3) 0.0346(12) Uani 1 1 d . A .
H22 H 1.2457 1.0700 0.6087 0.042 Uiso 1 1 calc R . .
C23 C 1.1255(5) 1.0261(3) 0.5829(3) 0.0309(12) Uani 1 1 d . . .
H23 H 1.1433 1.0476 0.5278 0.037 Uiso 1 1 calc R A .
C24 C 1.0375(4) 0.9801(3) 0.6192(3) 0.0287(11) Uani 1 1 d . A .
H24 H 0.9957 0.9717 0.5871 0.034 Uiso 1 1 calc R . .
C25 C 1.1172(4) 0.8911(3) 1.0280(3) 0.0248(11) Uani 1 1 d . A .
C26 C 1.2564(6) 0.9364(4) 1.0675(3) 0.0523(17) Uani 1 1 d . A .
H26 H 1.3181 0.9645 1.0546 0.063 Uiso 1 1 calc R . .
C27 C 1.2106(5) 0.9008(4) 1.1453(3) 0.0421(14) Uani 1 1 d . . .
H27 H 1.2402 0.9041 1.1862 0.051 Uiso 1 1 calc R A .
C28 C 1.1193(5) 0.8600(4) 1.1609(3) 0.0350(12) Uani 1 1 d . A .
H28 H 1.0883 0.8350 1.2136 0.042 Uiso 1 1 calc R . .
C29 C 1.2155(4) 0.5207(3) 1.4639(3) 0.0296(11) Uani 1 1 d . . .
C30 C 1.3395(5) 0.5740(3) 1.5003(3) 0.0298(11) Uani 1 1 d . . .
C31 C 1.3803(5) 0.6143(3) 1.4208(3) 0.0302(11) Uani 1 1 d . . .
H31 H 1.4381 0.6463 1.4063 0.036 Uiso 1 1 calc R . .
C32 C 1.3322(4) 0.6055(3) 1.3641(3) 0.0272(11) Uani 1 1 d . . .
C33 C 1.3692(4) 0.6448(3) 1.2771(3) 0.0278(11) Uani 1 1 d . . .
C34 C 1.4623(5) 0.6868(4) 1.2480(3) 0.0395(13) Uani 1 1 d . . .
H34 H 1.5002 0.6952 1.2821 0.047 Uiso 1 1 calc R . .
C35 C 1.4973(5) 0.7158(4) 1.1666(3) 0.0457(15) Uani 1 1 d . . .
H35 H 1.5606 0.7429 1.1458 0.055 Uiso 1 1 calc R . .
C36 C 1.4389(6) 0.7048(5) 1.1167(4) 0.0557(18) Uani 1 1 d . . .
H36 H 1.4615 0.7241 1.0620 0.067 Uiso 1 1 calc R . .
C37 C 1.3460(5) 0.6643(4) 1.1498(3) 0.0445(15) Uani 1 1 d . . .
H37 H 1.3056 0.6572 1.1161 0.053 Uiso 1 1 calc R . .
C38 C 1.3850(5) 0.5793(3) 1.5667(3) 0.0346(12) Uani 1 1 d . . .
C39 C 1.3396(5) 0.5412(4) 1.6449(3) 0.0420(14) Uani 1 1 d . . .
H39 H 1.2793 0.5120 1.6573 0.050 Uiso 1 1 calc R . .
C40 C 1.3852(6) 0.5470(4) 1.7043(4) 0.0526(17) Uani 1 1 d . . .
H40 H 1.3554 0.5229 1.7574 0.063 Uiso 1 1 calc R . .
C41 C 1.4761(6) 0.5895(4) 1.6831(4) 0.0542(18) Uani 1 1 d . . .
H41 H 1.5102 0.5933 1.7217 0.065 Uiso 1 1 calc R . .
C42 C 1.5151(6) 0.6260(4) 1.6039(4) 0.0516(16) Uani 1 1 d . . .
H42 H 1.5751 0.6558 1.5903 0.062 Uiso 1 1 calc R . .
C43 C 0.7285(5) 0.9005(3) 0.6193(3) 0.0298(11) Uani 1 1 d . A .
C44 C 0.7585(5) 0.8061(3) 0.6118(3) 0.0367(13) Uani 1 1 d . . .
H44A H 0.7308 0.8140 0.5634 0.044 Uiso 1 1 calc R A .
H44B H 0.8454 0.7805 0.6068 0.044 Uiso 1 1 calc R . .
C45 C 0.7033(5) 0.7373(3) 0.6812(3) 0.0333(12) Uani 1 1 d . A .
H45A H 0.6174 0.7545 0.6782 0.040 Uiso 1 1 calc R . .
H45B H 0.7136 0.7407 0.7305 0.040 Uiso 1 1 calc R . .
C46 C 0.7589(5) 0.6379(4) 0.6830(4) 0.0402(14) Uani 1 1 d . . .
C47 C 0.6039(5) 0.8058(4) 1.3739(3) 0.0332(12) Uani 1 1 d . . .
C48 C 0.7382(5) 0.7581(4) 1.3672(3) 0.0428(14) Uani 1 1 d . A .
H48A H 0.7804 0.8046 1.3361 0.051 Uiso 1 1 calc R . .
H48B H 0.7635 0.7302 1.4201 0.051 Uiso 1 1 calc R . .
C49 C 0.7770(4) 0.6845(3) 1.3301(3) 0.0326(12) Uani 1 1 d . . .
H49A H 0.7387 0.7072 1.2821 0.039 Uiso 1 1 calc R A .
H49B H 0.7523 0.6303 1.3668 0.039 Uiso 1 1 calc R . .
C50 C 0.9139(5) 0.6589(4) 1.3099(3) 0.0308(12) Uani 1 1 d . A .
C51 C 0.6262(4) 0.9637(3) 0.7841(3) 0.0274(11) Uani 1 1 d . A .
C52 C 0.4893(4) 0.9900(3) 0.8061(3) 0.0336(12) Uani 1 1 d . . .
H52A H 0.4500 1.0071 0.7596 0.040 Uiso 1 1 calc R A .
H52B H 0.4662 0.9368 0.8465 0.040 Uiso 1 1 calc R . .
C53 C 0.4467(4) 1.0699(4) 0.8370(3) 0.0332(12) Uani 1 1 d . A .
H53A H 0.4766 1.0486 0.8879 0.040 Uiso 1 1 calc R . .
H53B H 0.4829 1.1184 0.8006 0.040 Uiso 1 1 calc R . .
C54 C 0.3115(4) 1.1116(3) 0.8477(3) 0.0275(11) Uani 1 1 d . . .
C55 C 0.9441(5) 0.6678(4) 0.7951(4) 0.0366(13) Uani 1 1 d . A .
C56 C 0.9975(5) 0.5671(4) 0.8013(3) 0.0401(13) Uani 1 1 d . . .
H56A H 0.9922 0.5617 0.7517 0.048 Uiso 1 1 calc R A .
H56B H 1.0823 0.5484 0.8080 0.048 Uiso 1 1 calc R . .
C57 C 0.9361(5) 0.5018(4) 0.8690(3) 0.0403(13) Uani 1 1 d . A .
H57A H 0.9544 0.4979 0.9190 0.048 Uiso 1 1 calc R . .
H57B H 0.8495 0.5264 0.8681 0.048 Uiso 1 1 calc R . .
C58 C 0.9754(5) 0.4062(3) 0.8643(3) 0.0343(12) Uani 1 1 d . . .
C15 C 0.9190(5) 0.8399(5) 0.9367(3) 0.0532(18) Uani 0.64(4) 1 d PD A 1
N8 N 0.8150(14) 0.8171(18) 0.9606(5) 0.053(5) Uani 0.64(4) 1 d PD A 1
H8A H 0.7845 0.8055 1.0096 0.064 Uiso 0.64(4) 1 calc PR A 1
H8B H 0.7786 0.8141 0.9270 0.064 Uiso 0.64(4) 1 calc PR A 1
C15' C 0.9190(5) 0.8399(5) 0.9367(3) 0.0532(18) Uani 0.36(4) 1 d P A 2
N8' N 0.874(3) 0.7682(16) 0.9605(10) 0.043(6) Uani 0.36(4) 1 d PD A 2
H8'1 H 0.8798 0.7284 1.0079 0.051 Uiso 0.36(4) 1 calc PR A 2
H8'2 H 0.8382 0.7616 0.9283 0.051 Uiso 0.36(4) 1 calc PR A 2

loop_
_atom_site_aniso_label
_atom_site_aniso_U_11
_atom_site_aniso_U_22
_atom_site_aniso_U_33
_atom_site_aniso_U_23
_atom_site_aniso_U_13
_atom_site_aniso_U_12
Cd1 0.0245(2) 0.0283(2) 0.02474(19) -0.01018(15) -0.00041(15) -0.00952(16)
Cd2 0.0266(2) 0.0317(2) 0.0248(2) -0.00980(16) -0.00358(15) -0.01193(16)
Cd3 0.0252(2) 0.0288(2) 0.02183(19) -0.00655(15) -0.00137(15) -0.01048(16)
Cd4 0.0262(2) 0.0292(2) 0.0274(2) -0.00966(16) -0.00245(15) -0.00858(16)
N1 0.027(2) 0.029(2) 0.028(2) -0.0114(18) -0.0042(18) -0.0102(19)
N2 0.033(3) 0.035(2) 0.028(2) -0.0095(19) -0.0086(19) -0.011(2)
N3 0.062(3) 0.064(3) 0.031(3) -0.004(2) -0.011(2) -0.046(3)
N4 0.022(2) 0.024(2) 0.029(2) -0.0103(18) -0.0029(18) -0.0060(17)
N5 0.061(4) 0.089(4) 0.025(3) -0.001(3) -0.007(2) -0.043(3)
N6 0.045(3) 0.054(3) 0.019(2) -0.011(2) 0.0021(19) -0.034(2)
N7 0.041(3) 0.052(3) 0.022(2) -0.011(2) -0.0016(19) -0.031(2)
N9 0.026(2) 0.029(2) 0.022(2) -0.0090(17) -0.0029(17) -0.0095(18)
N10 0.029(2) 0.027(2) 0.022(2) -0.0097(17) -0.0026(17) -0.0087(18)
N11 0.027(2) 0.028(2) 0.027(2) -0.0102(18) 0.0008(18) -0.0105(19)
N12 0.035(3) 0.036(2) 0.030(2) -0.0122(19) -0.004(2) -0.010(2)
N13 0.056(3) 0.069(3) 0.029(3) -0.008(2) -0.002(2) -0.042(3)
N14 0.032(2) 0.030(2) 0.028(2) -0.0086(19) -0.0011(19) -0.010(2)
N15 0.037(3) 0.040(3) 0.057(3) -0.022(2) -0.020(2) -0.002(2)
O1 0.035(2) 0.0284(19) 0.052(2) -0.0149(17) -0.0190(18) -0.0043(17)
O2 0.036(2) 0.041(2) 0.033(2) -0.0125(16) -0.0045(16) -0.0220(17)
O3 0.057(3) 0.026(2) 0.062(3) -0.010(2) -0.020(2) -0.0068(19)
O4 0.054(3) 0.049(3) 0.081(3) -0.040(3) 0.004(3) -0.013(2)
O5 0.032(2) 0.059(3) 0.081(3) -0.043(3) 0.002(2) -0.007(2)
O6 0.035(2) 0.043(2) 0.049(2) -0.0172(19) -0.0053(19) -0.0055(18)
O7 0.033(2) 0.041(2) 0.0242(18) -0.0071(16) -0.0005(16) -0.0147(17)
O8 0.031(2) 0.043(2) 0.038(2) 0.0007(18) 0.0009(17) -0.0014(18)
O9 0.0286(19) 0.035(2) 0.0290(19) -0.0101(16) -0.0012(15) -0.0126(16)
O10 0.028(2) 0.036(2) 0.039(2) -0.0064(17) -0.0010(17) -0.0041(17)
O11 0.032(2) 0.047(2) 0.051(2) -0.029(2) -0.0006(18) -0.0042(18)
O12 0.028(2) 0.044(2) 0.044(2) -0.0161(18) -0.0022(17) -0.0131(17)
O13 0.043(2) 0.030(2) 0.051(2) -0.0077(19) -0.0158(19) -0.0105(18)
O14 0.059(3) 0.038(2) 0.053(3) -0.018(2) -0.006(2) -0.011(2)
O15 0.050(2) 0.037(2) 0.034(2) -0.0115(17) -0.0084(18) -0.0161(19)
O16 0.046(3) 0.032(2) 0.074(3) -0.018(2) -0.024(2) 0.0009(19)
O17 0.131(7) 0.285(12) 0.120(6) -0.099(7) 0.030(5) -0.026(7)
O18 0.207(9) 0.160(7) 0.165(8) -0.053(6) -0.080(7) -0.075(7)
O19 0.139(8) 0.261(12) 0.256(11) -0.184(10) -0.023(8) -0.015(8)
O20 0.341(17) 0.238(13) 0.188(10) -0.070(9) -0.069(11) -0.062(12)
O21 0.184(8) 0.191(8) 0.110(6) -0.004(5) 0.029(6) -0.129(7)
C1 0.034(3) 0.031(3) 0.032(3) -0.013(2) -0.004(2) -0.010(2)
C2 0.028(3) 0.027(3) 0.024(3) -0.009(2) -0.004(2) 0.001(2)
C3 0.023(3) 0.029(3) 0.029(3) -0.009(2) -0.005(2) -0.005(2)
C4 0.022(3) 0.022(2) 0.026(3) -0.009(2) -0.006(2) -0.001(2)
C5 0.019(2) 0.022(2) 0.027(3) -0.010(2) -0.003(2) -0.002(2)
C6 0.027(3) 0.036(3) 0.027(3) -0.009(2) 0.002(2) -0.015(2)
C7 0.029(3) 0.039(3) 0.041(3) -0.016(3) -0.004(2) -0.016(2)
C8 0.039(3) 0.037(3) 0.039(3) -0.019(3) -0.013(3) -0.010(3)
C9 0.031(3) 0.034(3) 0.030(3) -0.012(2) -0.010(2) -0.007(2)
C10 0.034(3) 0.044(3) 0.027(3) -0.014(2) -0.009(2) -0.002(3)
C11 0.047(4) 0.065(4) 0.030(3) -0.012(3) -0.008(3) -0.019(3)
C12 0.060(5) 0.092(5) 0.033(3) -0.017(3) -0.014(3) -0.021(4)
C13 0.060(5) 0.087(5) 0.025(3) -0.008(3) -0.007(3) -0.018(4)
C14 0.072(5) 0.124(7) 0.029(4) 0.004(4) -0.011(3) -0.056(5)
C16 0.027(3) 0.026(3) 0.021(2) -0.010(2) 0.000(2) -0.009(2)
C17 0.030(3) 0.036(3) 0.025(3) -0.013(2) 0.000(2) -0.017(2)
C18 0.027(3) 0.028(3) 0.021(2) -0.009(2) 0.001(2) -0.011(2)
C19 0.055(4) 0.054(4) 0.027(3) -0.006(3) -0.007(3) -0.033(3)
C20 0.026(3) 0.024(2) 0.022(2) -0.009(2) -0.003(2) -0.006(2)
C21 0.036(3) 0.037(3) 0.026(3) -0.012(2) -0.002(2) -0.015(2)
C22 0.033(3) 0.038(3) 0.033(3) -0.011(2) 0.005(2) -0.017(3)
C23 0.038(3) 0.031(3) 0.020(3) -0.008(2) 0.003(2) -0.010(2)
C24 0.032(3) 0.028(3) 0.026(3) -0.008(2) -0.005(2) -0.009(2)
C25 0.031(3) 0.022(2) 0.023(3) -0.006(2) -0.005(2) -0.011(2)
C26 0.066(4) 0.072(4) 0.038(3) -0.008(3) -0.010(3) -0.052(4)
C27 0.053(4) 0.052(4) 0.033(3) -0.011(3) -0.016(3) -0.025(3)
C28 0.042(3) 0.039(3) 0.026(3) -0.008(2) -0.007(2) -0.016(3)
C29 0.027(3) 0.033(3) 0.031(3) -0.012(2) -0.005(2) -0.008(2)
C30 0.028(3) 0.027(3) 0.034(3) -0.014(2) -0.010(2) -0.001(2)
C31 0.031(3) 0.027(3) 0.037(3) -0.014(2) -0.008(2) -0.006(2)
C32 0.026(3) 0.022(2) 0.034(3) -0.012(2) -0.003(2) -0.005(2)
C33 0.032(3) 0.022(2) 0.029(3) -0.008(2) -0.004(2) -0.007(2)
C34 0.044(3) 0.038(3) 0.043(3) -0.013(3) -0.003(3) -0.022(3)
C35 0.045(4) 0.047(3) 0.044(4) -0.011(3) 0.010(3) -0.028(3)
C36 0.071(5) 0.067(4) 0.040(4) -0.019(3) 0.009(3) -0.041(4)
C37 0.053(4) 0.054(4) 0.032(3) -0.013(3) -0.001(3) -0.027(3)
C38 0.034(3) 0.027(3) 0.042(3) -0.016(2) -0.014(3) 0.003(2)
C39 0.050(4) 0.035(3) 0.042(3) -0.016(3) -0.016(3) -0.002(3)
C40 0.064(5) 0.053(4) 0.040(3) -0.023(3) -0.020(3) 0.003(3)
C41 0.049(4) 0.054(4) 0.069(5) -0.038(4) -0.038(4) 0.016(3)
C42 0.040(4) 0.053(4) 0.071(5) -0.036(4) -0.021(3) 0.002(3)
C43 0.037(3) 0.029(3) 0.024(3) -0.005(2) -0.007(2) -0.012(3)
C44 0.036(3) 0.034(3) 0.045(3) -0.022(3) -0.003(3) -0.008(2)
C45 0.026(3) 0.030(3) 0.045(3) -0.017(2) -0.010(2) -0.001(2)
C46 0.036(3) 0.032(3) 0.061(4) -0.016(3) -0.028(3) -0.004(3)
C47 0.028(3) 0.035(3) 0.027(3) -0.004(2) 0.000(2) -0.007(2)
C48 0.035(3) 0.045(3) 0.047(3) -0.021(3) -0.004(3) -0.004(3)
C49 0.029(3) 0.032(3) 0.035(3) -0.008(2) -0.005(2) -0.011(2)
C50 0.030(3) 0.035(3) 0.023(3) -0.009(2) -0.003(2) -0.005(2)
C51 0.026(3) 0.031(3) 0.027(3) -0.013(2) -0.003(2) -0.006(2)
C52 0.025(3) 0.032(3) 0.040(3) -0.011(2) -0.002(2) -0.005(2)
C53 0.026(3) 0.037(3) 0.037(3) -0.015(2) -0.003(2) -0.007(2)
C54 0.029(3) 0.025(3) 0.020(2) -0.001(2) 0.003(2) -0.009(2)
C55 0.030(3) 0.033(3) 0.051(4) -0.015(3) -0.014(3) -0.007(2)
C56 0.038(3) 0.036(3) 0.046(3) -0.014(3) -0.006(3) -0.009(3)
C57 0.044(3) 0.037(3) 0.042(3) -0.018(3) -0.004(3) -0.009(3)
C58 0.046(4) 0.026(3) 0.028(3) -0.005(2) -0.006(3) -0.010(3)
C15 0.071(5) 0.087(5) 0.027(3) -0.013(3) -0.001(3) -0.063(4)
N8 0.050(8) 0.111(14) 0.019(4) -0.016(6) 0.005(5) -0.062(10)
C15' 0.071(5) 0.087(5) 0.027(3) -0.013(3) -0.001(3) -0.063(4)
N8' 0.045(15) 0.071(12) 0.024(7) -0.021(8) 0.001(8) -0.028(12)

loop_
_atom_type_symbol
_atom_type_description
_atom_type_scat_dispersion_real
_atom_type_scat_dispersion_imag
_atom_type_scat_source
C C 0.0033 0.0016 'International Tables Vol C Tables 4.2.6.8 and 6.1.1.4'
H H 0.0000 0.0000 'International Tables Vol C Tables 4.2.6.8 and 6.1.1.4'
N N 0.0061 0.0033 'International Tables Vol C Tables 4.2.6.8 and 6.1.1.4'
O O 0.0106 0.0060 'International Tables Vol C Tables 4.2.6.8 and 6.1.1.4'
Cd Cd -0.8075 1.2024 'International Tables Vol C Tables 4.2.6.8 and 6.1.1.4'

loop_
_geom_angle_atom_site_label_1
_geom_angle_atom_site_label_2
_geom_angle_atom_site_label_3
_geom_angle
_geom_angle_site_symmetry_1
_geom_angle_site_symmetry_3
_geom_angle_publ_flag
O1 Cd1 N4 135.36(13) . . ?
O1 Cd1 O9 88.25(12) . . ?
N4 Cd1 O9 92.56(12) . . ?
O1 Cd1 N1 94.45(13) . . ?
N4 Cd1 N1 70.05(13) . . ?
O9 Cd1 N1 157.65(13) . . ?
O1 Cd1 O5 79.52(13) . 2_677 ?
N4 Cd1 O5 139.20(14) . 2_677 ?
O9 Cd1 O5 112.10(14) . 2_677 ?
N1 Cd1 O5 90.19(15) . 2_677 ?
O1 Cd1 O6 127.71(13) . 2_677 ?
N4 Cd1 O6 96.91(13) . 2_677 ?
O9 Cd1 O6 88.43(12) . 2_677 ?
N1 Cd1 O6 107.03(13) . 2_677 ?
O5 Cd1 O6 54.08(13) 2_677 2_677 ?
O1 Cd1 C47 104.44(15) . 2_677 ?
N4 Cd1 C47 119.01(15) . 2_677 ?
O9 Cd1 C47 101.46(13) . 2_677 ?
N1 Cd1 C47 99.33(14) . 2_677 ?
O5 Cd1 C47 27.39(14) 2_677 2_677 ?
O6 Cd1 C47 26.69(14) 2_677 2_677 ?
O10 Cd2 O13 115.83(14) . . ?
O10 Cd2 N9 136.75(13) . . ?
O13 Cd2 N9 106.56(14) . . ?
O10 Cd2 O2 90.56(12) . . ?
O13 Cd2 O2 86.52(13) . . ?
N9 Cd2 O2 83.60(12) . . ?
O10 Cd2 N6 96.03(14) . . ?
O13 Cd2 N6 117.60(15) . . ?
N9 Cd2 N6 70.42(13) . . ?
O2 Cd2 N6 148.30(13) . . ?
O10 Cd2 O14 80.50(13) . . ?
O13 Cd2 O14 52.61(13) . . ?
N9 Cd2 O14 135.91(14) . . ?
O2 Cd2 O14 126.04(12) . . ?
N6 Cd2 O14 85.66(14) . . ?
O11 Cd3 O7 111.51(13) 2_677 . ?
O11 Cd3 N10 135.97(14) 2_677 . ?
O7 Cd3 N10 87.12(13) . . ?
O11 Cd3 O16 83.81(14) 2_677 2_767 ?
O7 Cd3 O16 99.25(14) . 2_767 ?
N10 Cd3 O16 133.97(14) . 2_767 ?
O11 Cd3 N7 92.69(14) 2_677 . ?
O7 Cd3 N7 154.89(13) . . ?
N10 Cd3 N7 70.17(13) . . ?
O16 Cd3 N7 89.60(15) 2_767 . ?
O11 Cd3 O12 52.34(12) 2_677 2_677 ?
O7 Cd3 O12 86.07(12) . 2_677 ?
N10 Cd3 O12 92.00(12) . 2_677 ?
O16 Cd3 O12 133.72(13) 2_767 2_677 ?
N7 Cd3 O12 104.73(14) . 2_677 ?
O11 Cd3 O15 134.08(12) 2_677 2_767 ?
O7 Cd3 O15 71.24(12) . 2_767 ?
N10 Cd3 O15 89.15(12) . 2_767 ?
O16 Cd3 O15 51.67(12) 2_767 2_767 ?
N7 Cd3 O15 97.08(14) . 2_767 ?
O12 Cd3 O15 157.19(11) 2_677 2_767 ?
O3 Cd4 O8 123.00(15) 2_767 . ?
O3 Cd4 N14 97.91(15) 2_767 . ?
O8 Cd4 N14 139.04(14) . . ?
O3 Cd4 N11 108.17(14) 2_767 . ?
O8 Cd4 N11 96.20(14) . . ?
N14 Cd4 N11 70.15(14) . . ?
O3 Cd4 O15 89.99(14) 2_767 2_767 ?
O8 Cd4 O15 89.94(13) . 2_767 ?
N14 Cd4 O15 88.07(13) . 2_767 ?
N11 Cd4 O15 153.01(13) . 2_767 ?
C4 N1 C1 117.0(4) . . ?
C4 N1 Cd1 118.3(3) . . ?
C1 N1 Cd1 124.6(3) . . ?
C2 N2 C1 116.7(4) . . ?
C1 N3 H3A 120.0 . . ?
C1 N3 H3B 120.0 . . ?
H3A N3 H3B 120.0 . . ?
C9 N4 C5 118.7(4) . . ?
C9 N4 Cd1 122.6(3) . . ?
C5 N4 Cd1 118.6(3) . . ?
C10 N5 C14 117.8(5) . . ?
C18 N6 C15 117.8(4) . . ?
C18 N6 Cd2 116.3(3) . . ?
C15 N6 Cd2 125.8(3) . . ?
C16 N7 C15 118.4(4) . . ?
C16 N7 Cd3 116.2(3) . . ?
C15 N7 Cd3 125.4(3) . . ?
C20 N9 C24 118.5(4) . . ?
C20 N9 Cd2 119.7(3) . . ?
C24 N9 Cd2 121.6(3) . . ?
C28 N10 C25 118.8(4) . . ?
C28 N10 Cd3 122.2(3) . . ?
C25 N10 Cd3 119.0(3) . . ?
C29 N11 C32 117.3(4) . . ?
C29 N11 Cd4 125.0(3) . . ?
C32 N11 Cd4 117.6(3) . . ?
C30 N12 C29 117.0(4) . . ?
C29 N13 H13A 120.0 . . ?
C29 N13 H13B 120.0 . . ?
H13A N13 H13B 120.0 . . ?
C33 N14 C37 118.3(4) . . ?
C33 N14 Cd4 119.6(3) . . ?
C37 N14 Cd4 121.9(4) . . ?
C42 N15 C38 116.6(5) . . ?
C43 O1 Cd1 105.2(3) . . ?
C43 O2 Cd2 114.9(3) . . ?
C46 O3 Cd4 102.7(4) . 2_767 ?
C47 O5 Cd1 94.1(3) . 2_677 ?
C47 O6 Cd1 90.6(3) . 2_677 ?
C50 O7 Cd3 116.0(3) . . ?
C50 O8 Cd4 109.9(3) . . ?
C51 O9 Cd1 115.1(3) . . ?
C51 O10 Cd2 110.4(3) . . ?
C54 O11 Cd3 101.2(3) . 2_677 ?
C54 O12 Cd3 84.7(3) . 2_677 ?
C55 O13 Cd2 101.8(3) . . ?
C55 O14 Cd2 83.5(3) . . ?
C58 O15 Cd4 124.9(3) . 2_767 ?
C58 O15 Cd3 86.3(3) . 2_767 ?
Cd4 O15 Cd3 114.58(14) 2_767 2_767 ?
C58 O16 Cd3 101.3(3) . 2_767 ?
H17A O17 H17B 108.9 . . ?
H18A O18 H18B 108.3 . . ?
H19A O19 H19B 108.5 . . ?
H20A O20 H20B 108.5 . . ?
H21A O21 H21B 109.0 . . ?
N3 C1 N2 117.0(5) . . ?
N3 C1 N1 118.0(4) . . ?
N2 C1 N1 125.0(4) . . ?
N2 C2 C3 122.5(4) . . ?
N2 C2 C10 115.7(4) . . ?
C3 C2 C10 121.8(5) . . ?
C4 C3 C2 117.7(4) . . ?
C4 C3 H3 121.1 . . ?
C2 C3 H3 121.1 . . ?
N1 C4 C3 121.0(4) . . ?
N1 C4 C5 115.9(4) . . ?
C3 C4 C5 123.0(4) . . ?
N4 C5 C6 121.1(4) . . ?
N4 C5 C4 117.1(4) . . ?
C6 C5 C4 121.8(4) . . ?
C7 C6 C5 119.7(5) . . ?
C7 C6 H6 120.1 . . ?
C5 C6 H6 120.1 . . ?
C8 C7 C6 118.6(5) . . ?
C8 C7 H7 120.7 . . ?
C6 C7 H7 120.7 . . ?
C9 C8 C7 118.8(5) . . ?
C9 C8 H8 120.6 . . ?
C7 C8 H8 120.6 . . ?
N4 C9 C8 122.9(5) . . ?
N4 C9 H9 118.6 . . ?
C8 C9 H9 118.6 . . ?
N5 C10 C11 121.5(5) . . ?
N5 C10 C2 116.9(5) . . ?
C11 C10 C2 121.6(5) . . ?
C12 C11 C10 119.6(6) . . ?
C12 C11 H11 120.2 . . ?
C10 C11 H11 120.2 . . ?
C13 C12 C11 119.2(6) . . ?
C13 C12 H12 120.4 . . ?
C11 C12 H12 120.4 . . ?
C12 C13 C14 117.9(6) . . ?
C12 C13 H13 121.1 . . ?
C14 C13 H13 121.1 . . ?
N5 C14 C13 124.0(6) . . ?
N5 C14 H14 118.0 . . ?
C13 C14 H14 118.0 . . ?
N7 C16 C17 120.9(4) . . ?
N7 C16 C25 117.8(4) . . ?
C17 C16 C25 121.3(4) . . ?
C18 C17 C16 118.4(4) . . ?
C18 C17 H17 120.8 . . ?
C16 C17 H17 120.8 . . ?
N6 C18 C17 121.2(4) . . ?
N6 C18 C20 116.6(4) . . ?
C17 C18 C20 122.2(4) . . ?
C26 C19 C25 119.8(5) . . ?
C26 C19 H19 120.1 . . ?
C25 C19 H19 120.1 . . ?
N9 C20 C21 121.7(4) . . ?
N9 C20 C18 116.8(4) . . ?
C21 C20 C18 121.5(4) . . ?
C22 C21 C20 119.2(5) . . ?
C22 C21 H21 120.4 . . ?
C20 C21 H21 120.4 . . ?
C21 C22 C23 119.4(5) . . ?
C21 C22 H22 120.3 . . ?
C23 C22 H22 120.3 . . ?
C22 C23 C24 118.0(4) . . ?
C22 C23 H23 121.0 . . ?
C24 C23 H23 121.0 . . ?
N9 C24 C23 123.2(5) . . ?
N9 C24 H24 118.4 . . ?
C23 C24 H24 118.4 . . ?
N10 C25 C19 120.9(4) . . ?
N10 C25 C16 116.7(4) . . ?
C19 C25 C16 122.4(4) . . ?
C27 C26 C19 119.6(5) . . ?
C27 C26 H26 120.2 . . ?
C19 C26 H26 120.2 . . ?
C26 C27 C28 117.7(5) . . ?
C26 C27 H27 121.1 . . ?
C28 C27 H27 121.1 . . ?
N10 C28 C27 123.3(5) . . ?
N10 C28 H28 118.4 . . ?
C27 C28 H28 118.4 . . ?
N13 C29 N12 116.9(4) . . ?
N13 C29 N11 118.2(4) . . ?
N12 C29 N11 125.0(4) . . ?
N12 C30 C31 122.0(5) . . ?
N12 C30 C38 115.5(5) . . ?
C31 C30 C38 122.5(5) . . ?
C32 C31 C30 117.9(5) . . ?
C32 C31 H31 121.1 . . ?
C30 C31 H31 121.1 . . ?
N11 C32 C31 120.8(4) . . ?
N11 C32 C33 116.2(4) . . ?
C31 C32 C33 123.0(4) . . ?
N14 C33 C34 122.0(5) . . ?
N14 C33 C32 116.4(4) . . ?
C34 C33 C32 121.6(5) . . ?
C35 C34 C33 118.3(5) . . ?
C35 C34 H34 120.9 . . ?
C33 C34 H34 120.9 . . ?
C36 C35 C34 120.2(5) . . ?
C36 C35 H35 119.9 . . ?
C34 C35 H35 119.9 . . ?
C35 C36 C37 118.1(6) . . ?
C35 C36 H36 121.0 . . ?
C37 C36 H36 121.0 . . ?
N14 C37 C36 123.1(6) . . ?
N14 C37 H37 118.4 . . ?
C36 C37 H37 118.4 . . ?
N15 C38 C39 123.0(5) . . ?
N15 C38 C30 115.9(5) . . ?
C39 C38 C30 121.0(5) . . ?
C40 C39 C38 118.9(6) . . ?
C40 C39 H39 120.5 . . ?
C38 C39 H39 120.5 . . ?
C41 C40 C39 118.5(6) . . ?
C41 C40 H40 120.8 . . ?
C39 C40 H40 120.8 . . ?
C42 C41 C40 118.6(6) . . ?
C42 C41 H41 120.7 . . ?
C40 C41 H41 120.7 . . ?
N15 C42 C41 124.4(6) . . ?
N15 C42 H42 117.8 . . ?
C41 C42 H42 117.8 . . ?
O1 C43 O2 121.9(5) . . ?
O1 C43 C44 119.6(4) . . ?
O2 C43 C44 118.5(5) . . ?
C45 C44 C43 114.2(4) . . ?
C45 C44 H44A 108.7 . . ?
C43 C44 H44A 108.7 . . ?
C45 C44 H44B 108.7 . . ?
C43 C44 H44B 108.7 . . ?
H44A C44 H44B 107.6 . . ?
C44 C45 C46 113.1(5) . . ?
C44 C45 H45A 109.0 . . ?
C46 C45 H45A 109.0 . . ?
C44 C45 H45B 109.0 . . ?
C46 C45 H45B 109.0 . . ?
H45A C45 H45B 107.8 . . ?
O4 C46 O3 121.8(5) . . ?
O4 C46 C45 121.4(5) . . ?
O3 C46 C45 116.9(5) . . ?
O6 C47 O5 121.2(5) . . ?
O6 C47 C48 124.0(5) . . ?
O5 C47 C48 114.8(5) . . ?
O6 C47 Cd1 62.7(3) . 2_677 ?
O5 C47 Cd1 58.5(3) . 2_677 ?
C48 C47 Cd1 173.3(4) . 2_677 ?
C49 C48 C47 115.6(5) . . ?
C49 C48 H48A 108.4 . . ?
C47 C48 H48A 108.4 . . ?
C49 C48 H48B 108.4 . . ?
C47 C48 H48B 108.4 . . ?
H48A C48 H48B 107.4 . . ?
C48 C49 C50 109.5(4) . . ?
C48 C49 H49A 109.8 . . ?
C50 C49 H49A 109.8 . . ?
C48 C49 H49B 109.8 . . ?
C50 C49 H49B 109.8 . . ?
H49A C49 H49B 108.2 . . ?
O8 C50 O7 121.6(5) . . ?
O8 C50 C49 118.5(5) . . ?
O7 C50 C49 119.8(4) . . ?
O9 C51 O10 122.3(5) . . ?
O9 C51 C52 119.4(4) . . ?
O10 C51 C52 118.3(4) . . ?
C53 C52 C51 111.8(4) . . ?
C53 C52 H52A 109.3 . . ?
C51 C52 H52A 109.3 . . ?
C53 C52 H52B 109.3 . . ?
C51 C52 H52B 109.3 . . ?
H52A C52 H52B 107.9 . . ?
C54 C53 C52 115.9(4) . . ?
C54 C53 H53A 108.3 . . ?
C52 C53 H53A 108.3 . . ?
C54 C53 H53B 108.3 . . ?
C52 C53 H53B 108.3 . . ?
H53A C53 H53B 107.4 . . ?
O12 C54 O11 121.6(5) . . ?
O12 C54 C53 121.9(4) . . ?
O11 C54 C53 116.4(4) . . ?
O14 C55 O13 122.0(5) . . ?
O14 C55 C56 121.0(5) . . ?
O13 C55 C56 117.0(5) . . ?
C57 C56 C55 113.8(5) . . ?
C57 C56 H56A 108.8 . . ?
C55 C56 H56A 108.8 . . ?
C57 C56 H56B 108.8 . . ?
C55 C56 H56B 108.8 . . ?
H56A C56 H56B 107.7 . . ?
C58 C57 C56 112.2(4) . . ?
C58 C57 H57A 109.2 . . ?
C56 C57 H57A 109.2 . . ?
C58 C57 H57B 109.2 . . ?
C56 C57 H57B 109.2 . . ?
H57A C57 H57B 107.9 . . ?
O16 C58 O15 120.7(5) . . ?
O16 C58 C57 119.7(5) . . ?
O15 C58 C57 119.6(5) . . ?
N8 C15 N7 117.8(6) . . ?
N8 C15 N6 117.7(6) . . ?
N7 C15 N6 123.2(4) . . ?
C15 N8 H8A 120.0 . . ?
C15 N8 H8B 120.0 . . ?
H8A N8 H8B 120.0 . . ?
H8'1 N8' H8'2 120.0 . . ?

loop_
_geom_bond_atom_site_label_1
_geom_bond_atom_site_label_2
_geom_bond_distance
_geom_bond_site_symmetry_2
_geom_bond_publ_flag
Cd1 O1 2.327(3) . ?
Cd1 N4 2.332(4) . ?
Cd1 O9 2.335(3) . ?
Cd1 N1 2.350(4) . ?
Cd1 O5 2.351(4) 2_677 ?
Cd1 O6 2.442(4) 2_677 ?
Cd1 C47 2.749(5) 2_677 ?
Cd2 O10 2.237(3) . ?
Cd2 O13 2.239(4) . ?
Cd2 N9 2.291(4) . ?
Cd2 O2 2.379(3) . ?
Cd2 N6 2.390(4) . ?
Cd2 O14 2.631(4) . ?
Cd3 O11 2.264(4) 2_677 ?
Cd3 O7 2.293(3) . ?
Cd3 N10 2.320(4) . ?
Cd3 O16 2.329(4) 2_767 ?
Cd3 N7 2.396(4) . ?
Cd3 O12 2.627(4) 2_677 ?
Cd3 O15 2.645(4) 2_767 ?
Cd4 O3 2.253(4) 2_767 ?
Cd4 O8 2.257(4) . ?
Cd4 N14 2.313(4) . ?
Cd4 N11 2.360(4) . ?
Cd4 O15 2.371(4) 2_767 ?
N1 C4 1.350(6) . ?
N1 C1 1.363(6) . ?
N2 C2 1.327(6) . ?
N2 C1 1.355(6) . ?
N3 C1 1.330(6) . ?
N3 H3A 0.8600 . ?
N3 H3B 0.8600 . ?
N4 C9 1.342(6) . ?
N4 C5 1.343(6) . ?
N5 C10 1.333(7) . ?
N5 C14 1.334(7) . ?
N6 C18 1.344(6) . ?
N6 C15 1.360(6) . ?
N7 C16 1.335(6) . ?
N7 C15 1.357(6) . ?
N9 C20 1.342(6) . ?
N9 C24 1.342(6) . ?
N10 C28 1.331(6) . ?
N10 C25 1.345(6) . ?
N11 C29 1.347(6) . ?
N11 C32 1.352(6) . ?
N12 C30 1.329(6) . ?
N12 C29 1.344(6) . ?
N13 C29 1.337(6) . ?
N13 H13A 0.8600 . ?
N13 H13B 0.8600 . ?
N14 C33 1.342(6) . ?
N14 C37 1.349(7) . ?
N15 C42 1.327(7) . ?
N15 C38 1.346(7) . ?
O1 C43 1.251(6) . ?
O2 C43 1.263(6) . ?
O3 C46 1.261(7) . ?
O3 Cd4 2.253(4) 2_767 ?
O4 C46 1.236(7) . ?
O5 C47 1.268(6) . ?
O5 Cd1 2.351(4) 2_677 ?
O6 C47 1.235(6) . ?
O6 Cd1 2.442(4) 2_677 ?
O7 C50 1.265(6) . ?
O8 C50 1.261(6) . ?
O9 C51 1.260(6) . ?
O10 C51 1.263(6) . ?
O11 C54 1.263(6) . ?
O11 Cd3 2.264(4) 2_677 ?
O12 C54 1.235(6) . ?
O12 Cd3 2.627(4) 2_677 ?
O13 C55 1.255(6) . ?
O14 C55 1.245(7) . ?
O15 C58 1.259(6) . ?
O15 Cd4 2.371(4) 2_767 ?
O15 Cd3 2.645(4) 2_767 ?
O16 C58 1.257(6) . ?
O16 Cd3 2.329(4) 2_767 ?
O17 H17A 0.8500 . ?
O17 H17B 0.8499 . ?
O18 H18A 0.8501 . ?
O18 H18B 0.8498 . ?
O19 H19A 0.8499 . ?
O19 H19B 0.8499 . ?
O20 H20A 0.8499 . ?
O20 H20B 0.8502 . ?
O21 H21A 0.8500 . ?
O21 H21B 0.8499 . ?
C2 C3 1.394(7) . ?
C2 C10 1.489(7) . ?
C3 C4 1.389(6) . ?
C3 H3 0.9300 . ?
C4 C5 1.485(6) . ?
C5 C6 1.388(6) . ?
C6 C7 1.385(7) . ?
C6 H6 0.9300 . ?
C7 C8 1.380(7) . ?
C7 H7 0.9300 . ?
C8 C9 1.375(7) . ?
C8 H8 0.9300 . ?
C9 H9 0.9300 . ?
C10 C11 1.383(7) . ?
C11 C12 1.372(8) . ?
C11 H11 0.9300 . ?
C12 C13 1.365(9) . ?
C12 H12 0.9300 . ?
C13 C14 1.372(9) . ?
C13 H13 0.9300 . ?
C14 H14 0.9300 . ?
C16 C17 1.387(6) . ?
C16 C25 1.483(6) . ?
C17 C18 1.381(6) . ?
C17 H17 0.9300 . ?
C18 C20 1.495(6) . ?
C19 C26 1.374(7) . ?
C19 C25 1.376(7) . ?
C19 H19 0.9300 . ?
C20 C21 1.388(7) . ?
C21 C22 1.382(7) . ?
C21 H21 0.9300 . ?
C22 C23 1.384(7) . ?
C22 H22 0.9300 . ?
C23 C24 1.384(7) . ?
C23 H23 0.9300 . ?
C24 H24 0.9300 . ?
C26 C27 1.371(8) . ?
C26 H26 0.9300 . ?
C27 C28 1.379(7) . ?
C27 H27 0.9300 . ?
C28 H28 0.9300 . ?
C30 C31 1.390(7) . ?
C30 C38 1.494(7) . ?
C31 C32 1.379(7) . ?
C31 H31 0.9300 . ?
C32 C33 1.491(7) . ?
C33 C34 1.390(7) . ?
C34 C35 1.387(8) . ?
C34 H34 0.9300 . ?
C35 C36 1.372(8) . ?
C35 H35 0.9300 . ?
C36 C37 1.375(8) . ?
C36 H36 0.9300 . ?
C37 H37 0.9300 . ?
C38 C39 1.381(8) . ?
C39 C40 1.379(8) . ?
C39 H39 0.9300 . ?
C40 C41 1.378(9) . ?
C40 H40 0.9300 . ?
C41 C42 1.372(9) . ?
C41 H41 0.9300 . ?
C42 H42 0.9300 . ?
C43 C44 1.521(7) . ?
C44 C45 1.516(7) . ?
C44 H44A 0.9700 . ?
C44 H44B 0.9700 . ?
C45 C46 1.526(7) . ?
C45 H45A 0.9700 . ?
C45 H45B 0.9700 . ?
C47 C48 1.518(7) . ?
C47 Cd1 2.749(5) 2_677 ?
C48 C49 1.504(7) . ?
C48 H48A 0.9700 . ?
C48 H48B 0.9700 . ?
C49 C50 1.528(7) . ?
C49 H49A 0.9700 . ?
C49 H49B 0.9700 . ?
C51 C52 1.531(7) . ?
C52 C53 1.518(7) . ?
C52 H52A 0.9700 . ?
C52 H52B 0.9700 . ?
C53 C54 1.514(7) . ?
C53 H53A 0.9700 . ?
C53 H53B 0.9700 . ?
C55 C56 1.521(7) . ?
C56 C57 1.508(7) . ?
C56 H56A 0.9700 . ?
C56 H56B 0.9700 . ?
C57 C58 1.508(7) . ?
C57 H57A 0.9700 . ?
C57 H57B 0.9700 . ?
C15 N8 1.336(3) . ?
N8 H8A 0.8600 . ?
N8 H8B 0.8600 . ?
N8' H8'1 0.8600 . ?
N8' H8'2 0.8600 . ?
